data_4132890
loop_
_publ_author_name
'Zheng, Zhiyao'
'Cao, Yuxi'
'Chong, Qinglei'
'Han, Zhaobin'
'Ding, Jiaming'
'Luo, Chenguang'
'Wang, Zheng'
'Zhu, Dongsheng'
'Zhou, Qi-Lin'
'Ding, Kuiling'

_publ_section_title
;
 Chiral Cyclohexyl-Fused Spirobiindanes: Practical Synthesis, Ligand
 Development, and Asymmetric Catalysis.
;
_journal_issue 32
_journal_name_full 'Journal of the American Chemical Society'
_journal_page_first 10374
_journal_page_last 10381
_journal_paper_doi 10.1021/jacs.8b07125
_journal_volume 140
_journal_year 2018
_chemical_absolute_configuration ad
_chemical_formula_sum 'C44 H48 Cl N O2 P Rh'
_chemical_formula_weight 792.16
_space_group_crystal_system orthorhombic
_space_group_IT_number 18
_space_group_name_Hall 'P 2 2ab'
_space_group_name_H-M_alt 'P 21 21 2'
_atom_sites_solution_hydrogens geom
_audit_creation_method SHELXL-2013
_cell_angle_alpha 90
_cell_angle_beta 90
_cell_angle_gamma 90
_cell_formula_units_Z 4
_cell_length_a 16.7510(18)
_cell_length_b 18.5377(19)
_cell_length_c 11.9955(13)
_cell_measurement_reflns_used 7388
_cell_measurement_temperature 293(2)
_cell_measurement_theta_max 50.158
_cell_measurement_theta_min 4.394
_cell_volume 3724.9(7)
_computing_cell_refinement 'Bruker SMART'
_computing_data_collection 'Bruker SMART'
_computing_data_reduction 'Bruker SHELXTL'
_computing_molecular_graphics 'Bruker SHELXTL'
_computing_publication_material 'Bruker SHELXTL'
_computing_structure_refinement 'SHELXL-2013 (Sheldrick, 2013)'
_computing_structure_solution 'Bruker SHELXTL'
_diffrn_ambient_temperature 293(2)
_diffrn_measured_fraction_theta_full 1.000
_diffrn_measured_fraction_theta_max 1.000
_diffrn_measurement_device_type 'CCD area detector'
_diffrn_measurement_method 'phi and omega scans'
_diffrn_radiation_type MoK\a
_diffrn_radiation_wavelength 0.71073
_diffrn_reflns_av_R_equivalents 0.0427
_diffrn_reflns_av_unetI/netI 0.0407
_diffrn_reflns_Laue_measured_fraction_full 1.000
_diffrn_reflns_Laue_measured_fraction_max 1.000
_diffrn_reflns_limit_h_max 20
_diffrn_reflns_limit_h_min -16
_diffrn_reflns_limit_k_max 21
_diffrn_reflns_limit_k_min -22
_diffrn_reflns_limit_l_max 14
_diffrn_reflns_limit_l_min -14
_diffrn_reflns_number 21543
_diffrn_reflns_point_group_measured_fraction_full 1.000
_diffrn_reflns_point_group_measured_fraction_max 1.000
_diffrn_reflns_theta_full 25.242
_diffrn_reflns_theta_max 25.498
_diffrn_reflns_theta_min 1.638
_exptl_absorpt_coefficient_mu 0.612
_exptl_absorpt_correction_T_max 0.7456
_exptl_absorpt_correction_T_min 0.6769
_exptl_absorpt_correction_type multi-scan
_exptl_absorpt_process_details sadabs
_exptl_crystal_colour colorless
_exptl_crystal_density_diffrn 1.413
_exptl_crystal_description prismatic
_exptl_crystal_F_000 1648
_exptl_crystal_size_max 0.200
_exptl_crystal_size_mid 0.170
_exptl_crystal_size_min 0.110
_refine_diff_density_max 0.755
_refine_diff_density_min -0.268
_refine_diff_density_rms 0.075
_refine_ls_abs_structure_details
; 
 Flack x determined using 2663 quotients [(I+)-(I-)]/[(I+)+(I-)] 
 (Parsons and Flack (2004), Acta Cryst. A60, s61). 
;
_refine_ls_abs_structure_Flack -0.044(15)
_refine_ls_extinction_method none
_refine_ls_goodness_of_fit_ref 1.096
_refine_ls_hydrogen_treatment constr
_refine_ls_matrix_type full
_refine_ls_number_parameters 453
_refine_ls_number_reflns 6948
_refine_ls_number_restraints 0
_refine_ls_restrained_S_all 1.096
_refine_ls_R_factor_all 0.0439
_refine_ls_R_factor_gt 0.0401
_refine_ls_shift/su_max 0.001
_refine_ls_shift/su_mean 0.000
_refine_ls_structure_factor_coef Fsqd
_refine_ls_weighting_details 'w=1/[\s^2^(Fo^2^)+(0.0535P)^2^] where P=(Fo^2^+2Fc^2^)/3'
_refine_ls_weighting_scheme calc
_refine_ls_wR_factor_gt 0.0912
_refine_ls_wR_factor_ref 0.0933
_reflns_Friedel_coverage 0.787
_reflns_Friedel_fraction_full 1.000
_reflns_Friedel_fraction_max 0.999
_reflns_number_gt 6480
_reflns_number_total 6948
_reflns_threshold_expression 'I > 2\s(I)'
_cod_data_source_file ja8b07125_si_010.cif
_cod_data_source_block cd17155
_cod_database_code 4132890
_shelx_space_group_comment
; 
The symmetry employed for this shelxl refinement is uniquely defined 
by the following loop, which should always be used as a source of 
symmetry information in preference to the above space-group names. 
They are only intended as comments. 
;
_shelx_estimated_absorpt_t_min 0.887
_shelx_estimated_absorpt_t_max 0.936
_shelxl_version_number 2013-4

loop_
_space_group_symop_operation_xyz
'x, y, z'
'-x, -y, z'
'-x+1/2, y+1/2, -z'
'x+1/2, -y+1/2, -z'

loop_
_atom_site_label
_atom_site_type_symbol
_atom_site_fract_x
_atom_site_fract_y
_atom_site_fract_z
_atom_site_U_iso_or_equiv
_atom_site_adp_type
_atom_site_occupancy
_atom_site_site_symmetry_order
_atom_site_calc_flag
_atom_site_refinement_flags_posn
_atom_site_refinement_flags_adp
Rh1 Rh -0.01344(2) 0.81957(2) 0.84955(3) 0.03825(13) Uani 1 1 d . .
P1 P 0.08037(8) 0.76894(6) 0.74194(11) 0.0367(3) Uani 1 1 d . .
Cl1 Cl 0.08011(10) 0.90662(8) 0.90875(15) 0.0626(4) Uani 1 1 d . .
N1 N 0.1194(2) 0.8199(2) 0.6428(3) 0.0423(9) Uani 1 1 d . .
O1 O 0.0477(2) 0.69226(17) 0.6904(3) 0.0432(8) Uani 1 1 d . .
O2 O 0.1617(2) 0.74124(17) 0.8028(3) 0.0418(8) Uani 1 1 d . .
C1 C 0.0954(3) 0.6499(3) 0.6203(5) 0.0455(13) Uani 1 1 d . .
C2 C 0.0823(4) 0.6547(3) 0.5063(5) 0.0636(17) Uani 1 1 d . .
H2 H 0.0389 0.6806 0.4791 0.076 Uiso 1 1 calc R U
C3 C 0.1338(6) 0.6208(4) 0.4334(6) 0.078(2) Uani 1 1 d . .
H3 H 0.1232 0.6215 0.3573 0.094 Uiso 1 1 calc R U
C4 C 0.1999(5) 0.5865(3) 0.4722(6) 0.0649(18) Uani 1 1 d . .
H4 H 0.2369 0.5674 0.4225 0.078 Uiso 1 1 calc R U
C5 C 0.2119(4) 0.5800(3) 0.5857(5) 0.0460(13) Uani 1 1 d . .
C6 C 0.1557(3) 0.6066(2) 0.6613(5) 0.0407(11) Uani 1 1 d . .
C7 C 0.1729(3) 0.5787(3) 0.7773(5) 0.0440(12) Uani 1 1 d . .
C8 C 0.2648(4) 0.5639(3) 0.7701(5) 0.0534(14) Uani 1 1 d . .
H8 H 0.2931 0.6080 0.7920 0.064 Uiso 1 1 calc R U
C9 C 0.2816(4) 0.5498(3) 0.6460(5) 0.0560(14) Uani 1 1 d . .
H9A H 0.3304 0.5735 0.6229 0.067 Uiso 1 1 calc R U
H9B H 0.2866 0.4984 0.6318 0.067 Uiso 1 1 calc R U
C10 C 0.2932(5) 0.5029(4) 0.8441(5) 0.078(2) Uani 1 1 d . .
H10A H 0.3509 0.4994 0.8398 0.094 Uiso 1 1 calc R U
H10B H 0.2789 0.5133 0.9209 0.094 Uiso 1 1 calc R U
C11 C 0.2566(6) 0.4320(4) 0.8098(7) 0.094(3) Uani 1 1 d . .
H11A H 0.2526 0.4011 0.8749 0.113 Uiso 1 1 calc R U
H11B H 0.2918 0.4085 0.7569 0.113 Uiso 1 1 calc R U
C12 C 0.1749(6) 0.4395(3) 0.7581(7) 0.083(3) Uani 1 1 d . .
H12A H 0.1444 0.3962 0.7739 0.100 Uiso 1 1 calc R U
H12B H 0.1809 0.4430 0.6779 0.100 Uiso 1 1 calc R U
C13 C 0.1279(5) 0.5049(3) 0.7994(5) 0.0631(18) Uani 1 1 d . .
H13 H 0.0758 0.5060 0.7623 0.076 Uiso 1 1 calc R U
C14 C 0.1154(6) 0.5020(4) 0.9269(5) 0.079(2) Uani 1 1 d . .
H14A H 0.0636 0.4817 0.9448 0.094 Uiso 1 1 calc R U
H14B H 0.1565 0.4731 0.9621 0.094 Uiso 1 1 calc R U
C15 C 0.1205(4) 0.5783(3) 0.9640(5) 0.0608(16) Uani 1 1 d . .
C16 C 0.1477(3) 0.6224(3) 0.8777(4) 0.0442(13) Uani 1 1 d . .
C17 C 0.1472(3) 0.6959(3) 0.8936(4) 0.0427(12) Uani 1 1 d . .
C18 C 0.1267(4) 0.7248(3) 0.9956(5) 0.0553(15) Uani 1 1 d . .
H18 H 0.1280 0.7745 1.0063 0.066 Uiso 1 1 calc R U
C19 C 0.1043(4) 0.6800(4) 1.0813(5) 0.0694(18) Uani 1 1 d . .
H19 H 0.0928 0.6994 1.1509 0.083 Uiso 1 1 calc R U
C20 C 0.0989(5) 0.6080(4) 1.0653(6) 0.072(2) Uani 1 1 d . .
H20 H 0.0806 0.5784 1.1225 0.087 Uiso 1 1 calc R U
C21 C 0.1986(3) 0.8052(3) 0.5923(5) 0.0470(13) Uani 1 1 d . .
H21 H 0.2125 0.7560 0.6151 0.056 Uiso 1 1 calc R U
C22 C 0.2652(3) 0.8531(3) 0.6372(6) 0.0487(13) Uani 1 1 d . .
C23 C 0.2678(5) 0.8760(4) 0.7454(6) 0.075(2) Uani 1 1 d . .
H23 H 0.2266 0.8630 0.7933 0.090 Uiso 1 1 calc R U
C24 C 0.3292(6) 0.9175(5) 0.7859(8) 0.103(3) Uani 1 1 d . .
H24 H 0.3285 0.9330 0.8597 0.124 Uiso 1 1 calc R U
C25 C 0.3917(5) 0.9363(5) 0.7174(11) 0.103(3) Uani 1 1 d . .
H25 H 0.4345 0.9629 0.7451 0.124 Uiso 1 1 calc R U
C26 C 0.3901(5) 0.9155(5) 0.6082(10) 0.092(3) Uani 1 1 d . .
H26 H 0.4312 0.9293 0.5606 0.110 Uiso 1 1 calc R U
C27 C 0.3281(4) 0.8741(4) 0.5682(7) 0.072(2) Uani 1 1 d . .
H27 H 0.3281 0.8599 0.4939 0.087 Uiso 1 1 calc R U
C28 C 0.1958(5) 0.8036(4) 0.4657(6) 0.073(2) Uani 1 1 d . .
H28A H 0.1473 0.7806 0.4418 0.110 Uiso 1 1 calc R U
H28B H 0.2408 0.7771 0.4378 0.110 Uiso 1 1 calc R U
H28C H 0.1973 0.8520 0.4374 0.110 Uiso 1 1 calc R U
C29 C 0.0703(4) 0.8825(3) 0.6063(5) 0.0510(13) Uani 1 1 d . .
H29 H 0.0269 0.8860 0.6607 0.061 Uiso 1 1 calc R U
C30 C 0.0296(3) 0.8704(3) 0.4940(5) 0.0563(15) Uani 1 1 d . .
C31 C 0.0464(5) 0.9090(5) 0.3991(7) 0.087(3) Uani 1 1 d . .
H31 H 0.0819 0.9475 0.4035 0.105 Uiso 1 1 calc R U
C32 C 0.0131(6) 0.8932(6) 0.2998(8) 0.116(4) Uani 1 1 d . .
H32 H 0.0255 0.9210 0.2376 0.140 Uiso 1 1 calc R U
C33 C -0.0381(6) 0.8372(6) 0.2897(8) 0.108(3) Uani 1 1 d . .
H33 H -0.0585 0.8248 0.2202 0.130 Uiso 1 1 calc R U
C34 C -0.0593(5) 0.7999(4) 0.3805(8) 0.099(3) Uani 1 1 d . .
H34 H -0.0963 0.7626 0.3750 0.118 Uiso 1 1 calc R U
C35 C -0.0256(4) 0.8171(4) 0.4827(5) 0.0660(17) Uani 1 1 d . .
H35 H -0.0413 0.7914 0.5455 0.079 Uiso 1 1 calc R U
C36 C 0.1155(4) 0.9539(3) 0.6151(6) 0.0669(18) Uani 1 1 d . .
H36A H 0.1331 0.9609 0.6905 0.100 Uiso 1 1 calc R U
H36B H 0.0809 0.9928 0.5939 0.100 Uiso 1 1 calc R U
H36C H 0.1610 0.9529 0.5664 0.100 Uiso 1 1 calc R U
C37 C -0.1088(3) 0.7613(3) 0.7764(5) 0.0503(14) Uani 1 1 d . .
H37 H -0.0949 0.7389 0.7050 0.060 Uiso 1 1 calc R U
C38 C -0.1866(4) 0.8032(4) 0.7734(6) 0.0692(19) Uani 1 1 d . .
H38A H -0.2070 0.8026 0.6978 0.083 Uiso 1 1 calc R U
H38B H -0.2252 0.7787 0.8203 0.083 Uiso 1 1 calc R U
C39 C -0.1800(5) 0.8798(4) 0.8110(7) 0.083(2) Uani 1 1 d . .
H39A H -0.2302 0.8940 0.8448 0.100 Uiso 1 1 calc R U
H39B H -0.1719 0.9101 0.7460 0.100 Uiso 1 1 calc R U
C40 C -0.1133(4) 0.8943(3) 0.8935(6) 0.0604(17) Uani 1 1 d . .
H40 H -0.0978 0.9451 0.8998 0.073 Uiso 1 1 calc R U
C41 C -0.0982(4) 0.8544(3) 0.9850(6) 0.0610(17) Uani 1 1 d . .
H41 H -0.0731 0.8810 1.0463 0.073 Uiso 1 1 calc R U
C42 C -0.1485(5) 0.7901(4) 1.0214(6) 0.075(2) Uani 1 1 d . .
H42A H -0.1505 0.7887 1.1022 0.090 Uiso 1 1 calc R U
H42B H -0.2026 0.7964 0.9943 0.090 Uiso 1 1 calc R U
C43 C -0.1171(5) 0.7218(4) 0.9804(6) 0.0724(19) Uani 1 1 d . .
H43A H -0.1604 0.6871 0.9789 0.087 Uiso 1 1 calc R U
H43B H -0.0777 0.7044 1.0331 0.087 Uiso 1 1 calc R U
C44 C -0.0799(4) 0.7241(3) 0.8680(5) 0.0516(14) Uani 1 1 d . .
H44 H -0.0502 0.6803 0.8487 0.062 Uiso 1 1 calc R U

loop_
_atom_site_aniso_label
_atom_site_aniso_U_11
_atom_site_aniso_U_22
_atom_site_aniso_U_33
_atom_site_aniso_U_23
_atom_site_aniso_U_13
_atom_site_aniso_U_12
Rh1 0.0360(2) 0.03147(18) 0.0472(2) -0.00744(16) 0.00136(18) -0.00291(16)
P1 0.0332(7) 0.0319(6) 0.0450(7) -0.0054(5) -0.0006(6) -0.0011(5)
Cl1 0.0542(9) 0.0472(8) 0.0866(11) -0.0231(7) 0.0007(8) -0.0115(7)
N1 0.036(2) 0.041(2) 0.050(2) 0.000(2) 0.0005(19) 0.0016(18)
O1 0.0387(18) 0.0349(18) 0.056(2) -0.0085(15) -0.0055(15) -0.0032(15)
O2 0.0362(19) 0.0378(18) 0.051(2) -0.0047(16) 0.0001(16) -0.0009(16)
C1 0.046(3) 0.034(2) 0.057(3) -0.015(2) -0.001(2) -0.003(2)
C2 0.076(4) 0.057(3) 0.058(4) -0.019(3) -0.019(3) 0.012(3)
C3 0.125(8) 0.065(4) 0.045(4) -0.012(3) -0.012(4) 0.012(5)
C4 0.086(5) 0.053(4) 0.056(4) -0.010(3) 0.017(4) 0.006(4)
C5 0.055(3) 0.030(3) 0.052(3) -0.002(2) 0.013(3) -0.001(2)
C6 0.048(3) 0.027(2) 0.047(3) -0.005(2) 0.006(3) -0.002(2)
C7 0.045(3) 0.033(3) 0.054(3) -0.003(2) 0.008(3) -0.001(2)
C8 0.051(3) 0.049(3) 0.060(4) -0.004(3) 0.004(3) 0.008(3)
C9 0.054(3) 0.047(3) 0.067(4) -0.002(3) 0.016(3) 0.007(3)
C10 0.091(6) 0.075(4) 0.069(4) -0.002(5) 0.001(4) 0.040(4)
C11 0.134(9) 0.066(5) 0.082(5) 0.018(4) 0.026(5) 0.043(5)
C12 0.140(8) 0.034(3) 0.075(5) -0.002(3) 0.033(5) -0.010(4)
C13 0.080(5) 0.044(3) 0.066(3) 0.003(3) 0.020(3) -0.009(3)
C14 0.105(7) 0.061(4) 0.071(4) 0.010(4) 0.033(4) -0.008(4)
C15 0.064(4) 0.062(4) 0.057(4) 0.014(3) 0.018(3) 0.009(3)
C16 0.037(3) 0.050(3) 0.046(3) 0.002(2) 0.005(2) 0.005(2)
C17 0.036(3) 0.047(3) 0.045(3) -0.003(2) -0.003(2) 0.005(2)
C18 0.053(4) 0.058(4) 0.054(3) -0.011(3) -0.007(3) 0.014(3)
C19 0.070(4) 0.097(5) 0.042(3) -0.001(4) 0.006(3) 0.021(4)
C20 0.089(5) 0.074(5) 0.054(4) 0.012(3) 0.016(4) 0.014(4)
C21 0.046(3) 0.043(3) 0.052(3) -0.003(2) 0.009(2) 0.001(2)
C22 0.039(3) 0.042(3) 0.064(4) 0.012(3) 0.002(3) 0.001(2)
C23 0.069(5) 0.081(5) 0.075(5) 0.008(4) -0.006(4) -0.036(4)
C24 0.111(7) 0.103(6) 0.097(6) 0.007(5) -0.033(6) -0.051(6)
C25 0.061(5) 0.084(6) 0.165(10) 0.017(6) -0.025(6) -0.029(5)
C26 0.048(4) 0.083(5) 0.145(8) 0.008(5) 0.024(5) -0.009(4)
C27 0.055(4) 0.063(4) 0.099(6) 0.003(4) 0.021(4) 0.003(3)
C28 0.074(5) 0.085(5) 0.060(4) -0.012(3) 0.012(3) -0.005(4)
C29 0.047(3) 0.039(3) 0.068(3) 0.008(2) 0.002(3) 0.000(2)
C30 0.042(4) 0.057(3) 0.070(4) 0.017(3) -0.003(3) 0.001(3)
C31 0.061(4) 0.111(6) 0.090(5) 0.035(5) -0.013(4) -0.030(4)
C32 0.089(6) 0.173(10) 0.087(5) 0.064(6) -0.028(5) -0.040(7)
C33 0.093(7) 0.148(9) 0.083(6) 0.035(6) -0.038(5) -0.016(6)
C34 0.083(6) 0.085(5) 0.129(7) 0.025(5) -0.048(5) -0.022(4)
C35 0.060(4) 0.066(4) 0.072(4) 0.021(3) -0.014(3) -0.015(4)
C36 0.066(4) 0.040(3) 0.095(5) 0.005(3) -0.006(4) -0.005(3)
C37 0.044(3) 0.052(3) 0.056(3) -0.020(3) -0.001(3) -0.014(3)
C38 0.046(4) 0.089(5) 0.073(4) -0.017(4) -0.013(3) 0.006(3)
C39 0.058(4) 0.073(4) 0.118(7) 0.001(4) -0.021(4) 0.015(4)
C40 0.054(4) 0.047(3) 0.080(5) -0.020(3) 0.012(3) 0.006(3)
C41 0.059(4) 0.062(4) 0.062(4) -0.029(3) 0.014(3) -0.008(3)
C42 0.067(5) 0.092(5) 0.066(4) -0.013(4) 0.016(4) -0.016(4)
C43 0.069(5) 0.070(4) 0.078(5) 0.000(4) 0.016(4) -0.019(4)
C44 0.051(3) 0.037(3) 0.067(4) -0.009(3) 0.012(3) -0.015(2)

loop_
_atom_type_symbol
_atom_type_description
_atom_type_scat_dispersion_real
_atom_type_scat_dispersion_imag
_atom_type_scat_source
C C 0.0033 0.0016 'International Tables Vol C Tables 4.2.6.8 and 6.1.1.4'
H H 0.0000 0.0000 'International Tables Vol C Tables 4.2.6.8 and 6.1.1.4'
N N 0.0061 0.0033 'International Tables Vol C Tables 4.2.6.8 and 6.1.1.4'
O O 0.0106 0.0060 'International Tables Vol C Tables 4.2.6.8 and 6.1.1.4'
P P 0.1023 0.0942 'International Tables Vol C Tables 4.2.6.8 and 6.1.1.4'
Cl Cl 0.1484 0.1585 'International Tables Vol C Tables 4.2.6.8 and 6.1.1.4'
Rh Rh -1.1178 0.9187 'International Tables Vol C Tables 4.2.6.8 and 6.1.1.4'

loop_
_geom_angle_atom_site_label_1
_geom_angle_atom_site_label_2
_geom_angle_atom_site_label_3
_geom_angle
C44 Rh1 C37 38.3(2)
C44 Rh1 C40 95.7(2)
C37 Rh1 C40 81.3(2)
C44 Rh1 P1 94.56(16)
C37 Rh1 P1 94.39(16)
C40 Rh1 P1 157.05(19)
C44 Rh1 C41 80.3(2)
C37 Rh1 C41 88.3(2)
C40 Rh1 C41 35.0(2)
P1 Rh1 C41 167.99(19)
C44 Rh1 Cl1 153.65(18)
C37 Rh1 Cl1 167.01(17)
C40 Rh1 Cl1 90.14(17)
P1 Rh1 Cl1 89.66(5)
C41 Rh1 Cl1 90.32(16)
O2 P1 O1 100.04(18)
O2 P1 N1 99.9(2)
O1 P1 N1 110.8(2)
O2 P1 Rh1 117.43(14)
O1 P1 Rh1 110.25(14)
N1 P1 Rh1 116.93(15)
C21 N1 C29 121.1(4)
C21 N1 P1 122.9(3)
C29 N1 P1 116.0(3)
C1 O1 P1 121.5(3)
C17 O2 P1 113.2(3)
C6 C1 C2 120.3(5)
C6 C1 O1 122.0(5)
C2 C1 O1 117.7(5)
C3 C2 C1 119.7(6)
C3 C2 H2 120.1
C1 C2 H2 120.1
C4 C3 C2 120.4(6)
C4 C3 H3 119.8
C2 C3 H3 119.8
C3 C4 C5 119.8(6)
C3 C4 H4 120.1
C5 C4 H4 120.1
C4 C5 C6 120.7(6)
C4 C5 C9 128.9(6)
C6 C5 C9 110.3(5)
C1 C6 C5 117.8(5)
C1 C6 C7 131.7(5)
C5 C6 C7 110.4(5)
C16 C7 C6 119.8(4)
C16 C7 C8 114.3(5)
C6 C7 C8 101.3(4)
C16 C7 C13 101.4(4)
C6 C7 C13 111.0(5)
C8 C7 C13 109.0(5)
C10 C8 C9 112.6(5)
C10 C8 C7 114.0(5)
C9 C8 C7 105.3(5)
C10 C8 H8 108.3
C9 C8 H8 108.3
C7 C8 H8 108.3
C5 C9 C8 105.3(5)
C5 C9 H9A 110.7
C8 C9 H9A 110.7
C5 C9 H9B 110.7
C8 C9 H9B 110.7
H9A C9 H9B 108.8
C11 C10 C8 111.3(6)
C11 C10 H10A 109.4
C8 C10 H10A 109.4
C11 C10 H10B 109.4
C8 C10 H10B 109.4
H10A C10 H10B 108.0
C10 C11 C12 113.6(6)
C10 C11 H11A 108.8
C12 C11 H11A 108.8
C10 C11 H11B 108.8
C12 C11 H11B 108.8
H11A C11 H11B 107.7
C11 C12 C13 114.1(7)
C11 C12 H12A 108.7
C13 C12 H12A 108.7
C11 C12 H12B 108.7
C13 C12 H12B 108.7
H12A C12 H12B 107.6
C12 C13 C14 111.3(7)
C12 C13 C7 112.7(6)
C14 C13 C7 105.1(6)
C12 C13 H13 109.2
C14 C13 H13 109.2
C7 C13 H13 109.2
C15 C14 C13 104.8(6)
C15 C14 H14A 110.8
C13 C14 H14A 110.8
C15 C14 H14B 110.8
C13 C14 H14B 110.8
H14A C14 H14B 108.9
C20 C15 C16 120.3(6)
C20 C15 C14 128.9(6)
C16 C15 C14 110.7(5)
C17 C16 C15 118.3(5)
C17 C16 C7 130.0(5)
C15 C16 C7 111.6(5)
C16 C17 C18 120.7(5)
C16 C17 O2 119.1(5)
C18 C17 O2 120.0(5)
C19 C18 C17 119.7(6)
C19 C18 H18 120.1
C17 C18 H18 120.1
C20 C19 C18 120.6(6)
C20 C19 H19 119.7
C18 C19 H19 119.7
C19 C20 C15 120.0(6)
C19 C20 H20 120.0
C15 C20 H20 120.0
N1 C21 C28 112.6(5)
N1 C21 C22 113.8(4)
C28 C21 C22 112.8(5)
N1 C21 H21 105.6
C28 C21 H21 105.6
C22 C21 H21 105.6
C23 C22 C27 116.9(6)
C23 C22 C21 122.6(5)
C27 C22 C21 120.4(6)
C22 C23 C24 122.2(8)
C22 C23 H23 118.9
C24 C23 H23 118.9
C23 C24 C25 120.1(9)
C23 C24 H24 120.0
C25 C24 H24 120.0
C26 C25 C24 119.1(8)
C26 C25 H25 120.5
C24 C25 H25 120.5
C25 C26 C27 120.4(8)
C25 C26 H26 119.8
C27 C26 H26 119.8
C26 C27 C22 121.2(8)
C26 C27 H27 119.4
C22 C27 H27 119.4
C21 C28 H28A 109.5
C21 C28 H28B 109.5
H28A C28 H28B 109.5
C21 C28 H28C 109.5
H28A C28 H28C 109.5
H28B C28 H28C 109.5
N1 C29 C30 113.1(4)
N1 C29 C36 112.4(5)
C30 C29 C36 114.2(5)
N1 C29 H29 105.4
C30 C29 H29 105.4
C36 C29 H29 105.4
C35 C30 C31 115.8(6)
C35 C30 C29 119.9(5)
C31 C30 C29 124.3(6)
C32 C31 C30 122.3(7)
C32 C31 H31 118.8
C30 C31 H31 118.8
C31 C32 C33 120.6(8)
C31 C32 H32 119.7
C33 C32 H32 119.7
C34 C33 C32 119.5(9)
C34 C33 H33 120.3
C32 C33 H33 120.3
C33 C34 C35 119.5(8)
C33 C34 H34 120.2
C35 C34 H34 120.2
C30 C35 C34 122.1(7)
C30 C35 H35 118.9
C34 C35 H35 118.9
C29 C36 H36A 109.5
C29 C36 H36B 109.5
H36A C36 H36B 109.5
C29 C36 H36C 109.5
H36A C36 H36C 109.5
H36B C36 H36C 109.5
C44 C37 C38 125.0(6)
C44 C37 Rh1 70.3(3)
C38 C37 Rh1 113.4(4)
C44 C37 H37 113.6
C38 C37 H37 113.6
Rh1 C37 H37 113.6
C39 C38 C37 114.6(6)
C39 C38 H38A 108.6
C37 C38 H38A 108.6
C39 C38 H38B 108.6
C37 C38 H38B 108.6
H38A C38 H38B 107.6
C38 C39 C40 114.8(6)
C38 C39 H39A 108.6
C40 C39 H39A 108.6
C38 C39 H39B 108.6
C40 C39 H39B 108.6
H39A C39 H39B 107.5
C41 C40 C39 125.0(7)
C41 C40 Rh1 73.2(4)
C39 C40 Rh1 106.7(4)
C41 C40 H40 114.5
C39 C40 H40 114.5
Rh1 C40 H40 114.5
C40 C41 C42 124.0(6)
C40 C41 Rh1 71.9(4)
C42 C41 Rh1 109.4(4)
C40 C41 H41 114.5
C42 C41 H41 114.5
Rh1 C41 H41 114.5
C43 C42 C41 112.5(6)
C43 C42 H42A 109.1
C41 C42 H42A 109.1
C43 C42 H42B 109.1
C41 C42 H42B 109.1
H42A C42 H42B 107.8
C42 C43 C44 115.7(6)
C42 C43 H43A 108.4
C44 C43 H43A 108.4
C42 C43 H43B 108.4
C44 C43 H43B 108.4
H43A C43 H43B 107.4
C37 C44 C43 126.0(6)
C37 C44 Rh1 71.5(3)
C43 C44 Rh1 110.0(4)
C37 C44 H44 113.8
C43 C44 H44 113.8
Rh1 C44 H44 113.8

loop_
_geom_bond_atom_site_label_1
_geom_bond_atom_site_label_2
_geom_bond_distance
Rh1 C44 2.103(5)
Rh1 C37 2.118(5)
Rh1 C40 2.235(6)
Rh1 P1 2.2397(14)
Rh1 C41 2.252(6)
Rh1 Cl1 2.3587(15)
P1 O2 1.629(4)
P1 O1 1.644(3)
P1 N1 1.653(4)
N1 C21 1.483(7)
N1 C29 1.489(6)
O1 C1 1.400(6)
O2 C17 1.397(6)
C1 C6 1.380(8)
C1 C2 1.389(8)
C2 C3 1.379(10)
C2 H2 0.9300
C3 C4 1.360(11)
C3 H3 0.9300
C4 C5 1.381(9)
C4 H4 0.9300
C5 C6 1.398(7)
C5 C9 1.483(9)
C6 C7 1.512(8)
C7 C16 1.510(8)
C7 C8 1.567(8)
C7 C13 1.584(8)
C8 C10 1.514(8)
C8 C9 1.536(9)
C8 H8 0.9800
C9 H9A 0.9700
C9 H9B 0.9700
C10 C11 1.508(11)
C10 H10A 0.9700
C10 H10B 0.9700
C11 C12 1.508(13)
C11 H11A 0.9700
C11 H11B 0.9700
C12 C13 1.529(10)
C12 H12A 0.9700
C12 H12B 0.9700
C13 C14 1.544(9)
C13 H13 0.9800
C14 C15 1.485(10)
C14 H14A 0.9700
C14 H14B 0.9700
C15 C20 1.382(9)
C15 C16 1.396(8)
C16 C17 1.376(8)
C17 C18 1.380(8)
C18 C19 1.374(9)
C18 H18 0.9300
C19 C20 1.352(10)
C19 H19 0.9300
C20 H20 0.9300
C21 C28 1.520(9)
C21 C22 1.525(8)
C21 H21 0.9800
C22 C23 1.366(10)
C22 C27 1.394(9)
C23 C24 1.373(10)
C23 H23 0.9300
C24 C25 1.376(15)
C24 H24 0.9300
C25 C26 1.366(14)
C25 H25 0.9300
C26 C27 1.378(12)
C26 H26 0.9300
C27 H27 0.9300
C28 H28A 0.9600
C28 H28B 0.9600
C28 H28C 0.9600
C29 C30 1.526(8)
C29 C36 1.529(8)
C29 H29 0.9800
C30 C35 1.360(8)
C30 C31 1.375(9)
C31 C32 1.347(12)
C31 H31 0.9300
C32 C33 1.352(12)
C32 H32 0.9300
C33 C34 1.338(12)
C33 H33 0.9300
C34 C35 1.387(10)
C34 H34 0.9300
C35 H35 0.9300
C36 H36A 0.9600
C36 H36B 0.9600
C36 H36C 0.9600
C37 C44 1.384(8)
C37 C38 1.518(9)
C37 H37 0.9800
C38 C39 1.494(10)
C38 H38A 0.9700
C38 H38B 0.9700
C39 C40 1.516(10)
C39 H39A 0.9700
C39 H39B 0.9700
C40 C41 1.348(9)
C40 H40 0.9800
C41 C42 1.523(9)
C41 H41 0.9800
C42 C43 1.456(9)
C42 H42A 0.9700
C42 H42B 0.9700
C43 C44 1.486(9)
C43 H43A 0.9700
C43 H43B 0.9700
C44 H44 0.9800

loop_
_geom_hbond_atom_site_label_D
_geom_hbond_atom_site_label_H
_geom_hbond_atom_site_label_A
_geom_hbond_distance_DH
_geom_hbond_distance_HA
_geom_hbond_distance_DA
_geom_hbond_angle_DHA
C36 H36A Cl1 0.96 2.94 3.678(7) 134.5
C18 H18 Cl1 0.93 2.83 3.612(6) 142.5

loop_
_geom_torsion_atom_site_label_1
_geom_torsion_atom_site_label_2
_geom_torsion_atom_site_label_3
_geom_torsion_atom_site_label_4
_geom_torsion
O2 P1 N1 C21 30.1(4)
O1 P1 N1 C21 -74.6(4)
Rh1 P1 N1 C21 157.9(3)
O2 P1 N1 C29 -149.7(4)
O1 P1 N1 C29 105.5(4)
Rh1 P1 N1 C29 -21.9(4)
O2 P1 O1 C1 -55.5(4)
N1 P1 O1 C1 49.2(4)
Rh1 P1 O1 C1 -179.8(3)
O1 P1 O2 C17 -67.0(3)
N1 P1 O2 C17 179.7(3)
Rh1 P1 O2 C17 52.2(3)
P1 O1 C1 C6 77.9(6)
P1 O1 C1 C2 -99.5(5)
C6 C1 C2 C3 -5.3(9)
O1 C1 C2 C3 172.2(6)
C1 C2 C3 C4 -4.0(11)
C2 C3 C4 C5 5.7(11)
C3 C4 C5 C6 1.7(10)
C3 C4 C5 C9 -175.2(6)
C2 C1 C6 C5 12.4(8)
O1 C1 C6 C5 -165.0(5)
C2 C1 C6 C7 -165.2(6)
O1 C1 C6 C7 17.4(8)
C4 C5 C6 C1 -10.7(8)
C9 C5 C6 C1 166.8(5)
C4 C5 C6 C7 167.4(5)
C9 C5 C6 C7 -15.2(6)
C1 C6 C7 C16 -29.8(8)
C5 C6 C7 C16 152.5(5)
C1 C6 C7 C8 -156.6(5)
C5 C6 C7 C8 25.7(5)
C1 C6 C7 C13 87.8(7)
C5 C6 C7 C13 -89.9(6)
C16 C7 C8 C10 79.8(6)
C6 C7 C8 C10 -150.0(5)
C13 C7 C8 C10 -32.8(7)
C16 C7 C8 C9 -156.4(5)
C6 C7 C8 C9 -26.1(5)
C13 C7 C8 C9 91.0(5)
C4 C5 C9 C8 174.4(6)
C6 C5 C9 C8 -2.8(6)
C10 C8 C9 C5 143.3(6)
C7 C8 C9 C5 18.5(6)
C9 C8 C10 C11 -56.2(8)
C7 C8 C10 C11 63.5(7)
C8 C10 C11 C12 -29.9(9)
C10 C11 C12 C13 -28.8(9)
C11 C12 C13 C14 -59.2(9)
C11 C12 C13 C7 58.5(8)
C16 C7 C13 C12 -146.1(6)
C6 C7 C13 C12 85.5(7)
C8 C7 C13 C12 -25.2(8)
C16 C7 C13 C14 -24.8(7)
C6 C7 C13 C14 -153.1(6)
C8 C7 C13 C14 96.1(7)
C12 C13 C14 C15 144.1(7)
C7 C13 C14 C15 21.9(9)
C13 C14 C15 C20 166.4(8)
C13 C14 C15 C16 -10.2(9)
C20 C15 C16 C17 -4.4(10)
C14 C15 C16 C17 172.6(6)
C20 C15 C16 C7 176.5(6)
C14 C15 C16 C7 -6.6(8)
C6 C7 C16 C17 -36.8(9)
C8 C7 C16 C17 83.6(7)
C13 C7 C16 C17 -159.3(6)
C6 C7 C16 C15 142.2(5)
C8 C7 C16 C15 -97.4(6)
C13 C7 C16 C15 19.7(7)
C15 C16 C17 C18 5.4(9)
C7 C16 C17 C18 -175.6(5)
C15 C16 C17 O2 -169.7(5)
C7 C16 C17 O2 9.3(9)
P1 O2 C17 C16 94.5(5)
P1 O2 C17 C18 -80.6(5)
C16 C17 C18 C19 -1.9(9)
O2 C17 C18 C19 173.1(5)
C17 C18 C19 C20 -2.9(10)
C18 C19 C20 C15 3.9(12)
C16 C15 C20 C19 -0.2(11)
C14 C15 C20 C19 -176.5(8)
C29 N1 C21 C28 -51.2(7)
P1 N1 C21 C28 128.9(5)
C29 N1 C21 C22 78.7(6)
P1 N1 C21 C22 -101.2(5)
N1 C21 C22 C23 34.5(8)
C28 C21 C22 C23 164.3(6)
N1 C21 C22 C27 -147.0(5)
C28 C21 C22 C27 -17.2(8)
C27 C22 C23 C24 -0.3(11)
C21 C22 C23 C24 178.2(7)
C22 C23 C24 C25 -1.3(14)
C23 C24 C25 C26 2.5(15)
C24 C25 C26 C27 -2.2(15)
C25 C26 C27 C22 0.7(13)
C23 C22 C27 C26 0.6(10)
C21 C22 C27 C26 -177.9(6)
C21 N1 C29 C30 76.0(6)
P1 N1 C29 C30 -104.1(5)
C21 N1 C29 C36 -55.1(7)
P1 N1 C29 C36 124.7(5)
N1 C29 C30 C35 63.3(7)
C36 C29 C30 C35 -166.4(6)
N1 C29 C30 C31 -114.6(7)
C36 C29 C30 C31 15.7(9)
C35 C30 C31 C32 -2.9(13)
C29 C30 C31 C32 175.1(9)
C30 C31 C32 C33 -0.8(16)
C31 C32 C33 C34 3.7(17)
C32 C33 C34 C35 -2.9(15)
C31 C30 C35 C34 3.7(11)
C29 C30 C35 C34 -174.3(7)
C33 C34 C35 C30 -1.0(13)
C44 C37 C38 C39 87.7(8)
Rh1 C37 C38 C39 6.2(8)
C37 C38 C39 C40 -27.6(10)
C38 C39 C40 C41 -47.5(10)
C38 C39 C40 Rh1 33.4(8)
C39 C40 C41 C42 -2.6(10)
Rh1 C40 C41 C42 -101.6(6)
C39 C40 C41 Rh1 99.0(6)
C40 C41 C42 C43 94.2(8)
Rh1 C41 C42 C43 13.4(8)
C41 C42 C43 C44 -35.1(9)
C38 C37 C44 C43 -3.6(9)
Rh1 C37 C44 C43 101.6(5)
C38 C37 C44 Rh1 -105.2(5)
C42 C43 C44 C37 -41.5(9)
C42 C43 C44 Rh1 39.6(8)
